data_4320960
loop_
_publ_author_name
'H. V. Rasika Dias'
'Hui-Ling Lu'

_publ_section_title
;
 Direct Synthesis of a Bis(pyrazolyl)boratocopper(I) Complex: Synthesis
 and Characterization of [H2B(3,5-(CF3)2Pz)2]Cu(PPh3)2 Displaying an
 Unusual Coordination Mode for a Poly(pyrazolyl)borate Ligand
;
_journal_name_full 'Inorganic Chemistry'
_journal_page_first 2246
_journal_page_last 2248
_journal_paper_doi 10.1021/ic991385t
_journal_volume 39
_journal_year 2000
_chemical_formula_sum 'C49 H41 B Cu F12 N4 P2'
_chemical_formula_weight 1050.15
_chemical_name_common '[(CF3)2Bp]Cu(PPh3)2.0.5(hexane)'
_chemical_name_systematic
; 

 ? 

;
_space_group_IT_number 2
_symmetry_cell_setting triclinic
_symmetry_space_group_name_Hall '-P 1'
_symmetry_space_group_name_H-M 'P -1'
_atom_sites_solution_hydrogens geom
_atom_sites_solution_primary direct
_atom_sites_solution_secondary difmap
_audit_creation_method SHELXL-97
_cell_angle_alpha 80.288(8)
_cell_angle_beta 82.151(9)
_cell_angle_gamma 75.677(8)
_cell_formula_units_Z 2
_cell_length_a 13.4865(19)
_cell_length_b 13.6724(12)
_cell_length_c 13.9087(14)
_cell_measurement_reflns_used 39
_cell_measurement_temperature 183(2)
_cell_measurement_theta_max 12.52
_cell_measurement_theta_min 4.65
_cell_volume 2437.2(5)
_computing_cell_refinement 'Bruker XSCANS'
_computing_data_collection 'Bruker XSCANS'
_computing_data_reduction 'Bruker SHELXTL'
_computing_molecular_graphics 'Bruker SHELXTL'
_computing_publication_material 'Bruker SHELXTL'
_computing_structure_refinement 'SHELXL-97 (Sheldrick, 1997)'
_computing_structure_solution 'SHELXS-97 (Sheldrick, 1990)'
_diffrn_ambient_temperature 183(2)
_diffrn_measured_fraction_theta_full 0.998
_diffrn_measured_fraction_theta_max 0.998
_diffrn_measurement_device_type 'Bruker P4'
_diffrn_measurement_method '\w scans'
_diffrn_radiation_monochromator graphite
_diffrn_radiation_source 'fine-focus sealed tube'
_diffrn_radiation_type MoK\a
_diffrn_radiation_wavelength 0.71073
_diffrn_reflns_av_R_equivalents 0.0193
_diffrn_reflns_av_sigmaI/netI 0.0326
_diffrn_reflns_limit_h_max 14
_diffrn_reflns_limit_h_min -1
_diffrn_reflns_limit_k_max 14
_diffrn_reflns_limit_k_min -14
_diffrn_reflns_limit_l_max 14
_diffrn_reflns_limit_l_min -14
_diffrn_reflns_number 7326
_diffrn_reflns_theta_full 22.50
_diffrn_reflns_theta_max 22.50
_diffrn_reflns_theta_min 1.94
_diffrn_standards_decay_% 12.49
_diffrn_standards_interval_count 97
_diffrn_standards_number 3
_exptl_absorpt_coefficient_mu 0.598
_exptl_absorpt_correction_T_max 1.0000
_exptl_absorpt_correction_T_min 0.8709
_exptl_absorpt_correction_type empirical
_exptl_crystal_colour colorless
_exptl_crystal_density_diffrn 1.431
_exptl_crystal_density_method 'not measured'
_exptl_crystal_description Parallelpipeds
_exptl_crystal_F_000 1070
_exptl_crystal_size_max 0.51
_exptl_crystal_size_mid 0.43
_exptl_crystal_size_min 0.34
_refine_diff_density_max 0.383
_refine_diff_density_min -0.359
_refine_diff_density_rms 0.045
_refine_ls_extinction_method none
_refine_ls_goodness_of_fit_ref 1.053
_refine_ls_hydrogen_treatment mixed
_refine_ls_matrix_type full
_refine_ls_number_parameters 687
_refine_ls_number_reflns 6352
_refine_ls_number_restraints 558
_refine_ls_restrained_S_all 1.035
_refine_ls_R_factor_all 0.0423
_refine_ls_R_factor_gt 0.0342
_refine_ls_shift/su_max 0.014
_refine_ls_shift/su_mean 0.001
_refine_ls_structure_factor_coef Fsqd
_refine_ls_weighting_details 'calc w=1/[\s^2^(Fo^2^)+(0.0398P)^2^+1.4505P] where P=(Fo^2^+2Fc^2^)/3'
_refine_ls_weighting_scheme calc
_refine_ls_wR_factor_gt 0.0840
_refine_ls_wR_factor_ref 0.0884
_reflns_number_gt 5501
_reflns_number_total 6352
_reflns_threshold_expression >2sigma(I)
_cod_data_source_file ic991385t.cif
_cod_data_source_block rd134
_cod_depositor_comments
;
The following automatic conversions were performed:

'_symmetry_cell_setting' value 'Triclinic' changed to 'triclinic'
according to the built-in table from CIF Core dictionary named
'cif_core.dic' version 2.4.1 from 2010-06-29.

Automatic conversion script
Id: cif_fix_values 1646 2011-03-28 12:23:43Z adriana 
;
_cod_database_code 4320960

loop_
_symmetry_equiv_pos_as_xyz
'x, y, z'
'-x, -y, -z'

loop_
_atom_site_label
_atom_site_type_symbol
_atom_site_fract_x
_atom_site_fract_y
_atom_site_fract_z
_atom_site_U_iso_or_equiv
_atom_site_adp_type
_atom_site_occupancy
_atom_site_symmetry_multiplicity
_atom_site_calc_flag
_atom_site_refinement_flags
_atom_site_disorder_assembly
_atom_site_disorder_group
Cu Cu 0.28762(2) 0.71460(2) 0.31870(2) 0.02928(11) Uani 1 1 d . . .
P1 P 0.30961(5) 0.85129(5) 0.37880(5) 0.02877(17) Uani 1 1 d . . .
P2 P 0.36549(5) 0.63533(5) 0.19094(5) 0.03044(17) Uani 1 1 d . . .
B B 0.0677(2) 0.7525(2) 0.3133(2) 0.0331(7) Uani 1 1 d . . .
H2 H 0.008(2) 0.818(2) 0.3276(19) 0.040(7) Uiso 1 1 d . . .
H1 H 0.1439(18) 0.7758(17) 0.2817(16) 0.025(6) Uiso 1 1 d . . .
N11 N 0.09485(16) 0.68020(15) 0.40971(15) 0.0295(5) Uani 1 1 d U . .
N12 N 0.19515(16) 0.64617(15) 0.42518(15) 0.0299(5) Uani 1 1 d U . .
N21 N 0.03440(16) 0.69135(16) 0.24355(15) 0.0308(5) Uani 1 1 d U . .
N22 N 0.07518(17) 0.59098(16) 0.24463(15) 0.0338(5) Uani 1 1 d U . .
C13 C 0.1975(2) 0.5899(2) 0.51380(19) 0.0371(7) Uani 1 1 d U A .
C14 C 0.0991(2) 0.5864(2) 0.5564(2) 0.0447(7) Uani 1 1 d U . .
H14 H 0.0796 0.5514 0.6184 0.054 Uiso 1 1 calc R . .
C15 C 0.0365(2) 0.6448(2) 0.48838(19) 0.0384(7) Uani 1 1 d U . .
C16 C 0.2971(3) 0.5442(2) 0.5553(2) 0.0517(8) Uani 1 1 d DU . .
C17 C -0.0778(2) 0.6725(3) 0.4954(2) 0.0503(8) Uani 1 1 d U . .
C23 C 0.0324(2) 0.5630(2) 0.17579(19) 0.0363(6) Uani 1 1 d U B .
C24 C -0.0355(2) 0.6440(2) 0.1292(2) 0.0458(8) Uani 1 1 d U . .
H24 H -0.0752 0.6438 0.0778 0.055 Uiso 1 1 calc R . .
C25 C -0.0325(2) 0.7250(2) 0.1743(2) 0.0387(7) Uani 1 1 d U . .
C26 C 0.0585(2) 0.4551(2) 0.1590(2) 0.0462(8) Uani 1 1 d DU . .
C27 C -0.0912(3) 0.8324(3) 0.1556(3) 0.0580(9) Uani 1 1 d U . .
C31 C 0.2577(2) 0.96981(19) 0.30180(19) 0.0321(6) Uani 1 1 d U . .
C32 C 0.2527(3) 0.9665(2) 0.2041(2) 0.0518(8) Uani 1 1 d U . .
H32 H 0.2792 0.9039 0.1785 0.062 Uiso 1 1 calc R . .
C33 C 0.2098(3) 1.0525(3) 0.1429(2) 0.0681(11) Uani 1 1 d U . .
H33 H 0.2055 1.0486 0.0761 0.082 Uiso 1 1 calc R . .
C34 C 0.1732(3) 1.1442(2) 0.1787(2) 0.0576(9) Uani 1 1 d U . .
H34 H 0.1440 1.2037 0.1366 0.069 Uiso 1 1 calc R . .
C35 C 0.1791(2) 1.1491(2) 0.2748(2) 0.0511(8) Uani 1 1 d U . .
H35 H 0.1546 1.2124 0.2993 0.061 Uiso 1 1 calc R . .
C36 C 0.2201(2) 1.0630(2) 0.3365(2) 0.0418(7) Uani 1 1 d U . .
H36 H 0.2228 1.0673 0.4035 0.050 Uiso 1 1 calc R . .
C41 C 0.2344(2) 0.86717(19) 0.49738(18) 0.0305(6) Uani 1 1 d U . .
C42 C 0.1286(2) 0.8828(2) 0.5004(2) 0.0410(7) Uani 1 1 d U . .
H42 H 0.0981 0.8876 0.4416 0.049 Uiso 1 1 calc R . .
C43 C 0.0670(2) 0.8916(2) 0.5876(2) 0.0506(8) Uani 1 1 d U . .
H43 H -0.0055 0.9028 0.5886 0.061 Uiso 1 1 calc R . .
C44 C 0.1105(3) 0.8843(3) 0.6729(2) 0.0607(9) Uani 1 1 d U . .
H44 H 0.0680 0.8915 0.7328 0.073 Uiso 1 1 calc R . .
C45 C 0.2156(3) 0.8664(3) 0.6716(2) 0.0672(10) Uani 1 1 d U . .
H45 H 0.2458 0.8599 0.7309 0.081 Uiso 1 1 calc R . .
C46 C 0.2774(2) 0.8580(3) 0.5837(2) 0.0500(8) Uani 1 1 d U . .
H46 H 0.3500 0.8458 0.5831 0.060 Uiso 1 1 calc R . .
C51 C 0.4385(2) 0.8596(2) 0.39725(18) 0.0335(6) Uani 1 1 d U . .
C52 C 0.4723(3) 0.9484(3) 0.3720(3) 0.0614(9) Uani 1 1 d U . .
H52 H 0.4274 1.0089 0.3448 0.074 Uiso 1 1 calc R . .
C53 C 0.5719(3) 0.9501(3) 0.3859(3) 0.0851(13) Uani 1 1 d U . .
H53 H 0.5940 1.0121 0.3690 0.102 Uiso 1 1 calc R . .
C54 C 0.6377(3) 0.8652(3) 0.4230(3) 0.0667(10) Uani 1 1 d U . .
H54 H 0.7060 0.8671 0.4308 0.080 Uiso 1 1 calc R . .
C55 C 0.6055(3) 0.7762(3) 0.4495(3) 0.0615(10) Uani 1 1 d U . .
H55 H 0.6512 0.7164 0.4770 0.074 Uiso 1 1 calc R . .
C56 C 0.5062(2) 0.7729(2) 0.4362(2) 0.0491(8) Uani 1 1 d U . .
H56A H 0.4846 0.7107 0.4540 0.059 Uiso 1 1 calc R . .
C61 C 0.4835(2) 0.6718(2) 0.1337(2) 0.0354(6) Uani 1 1 d U . .
C62 C 0.5466(2) 0.6950(3) 0.1933(2) 0.0525(8) Uani 1 1 d U . .
H62 H 0.5264 0.6935 0.2616 0.063 Uiso 1 1 calc R . .
C63 C 0.6388(3) 0.7204(3) 0.1543(3) 0.0686(10) Uani 1 1 d U . .
H63 H 0.6818 0.7356 0.1957 0.082 Uiso 1 1 calc R . .
C64 C 0.6677(3) 0.7233(3) 0.0551(3) 0.0605(9) Uani 1 1 d U . .
H64 H 0.7306 0.7411 0.0283 0.073 Uiso 1 1 calc R . .
C65 C 0.6066(2) 0.7009(2) -0.0049(2) 0.0509(8) Uani 1 1 d U . .
H65 H 0.6273 0.7031 -0.0732 0.061 Uiso 1 1 calc R . .
C66 C 0.5146(2) 0.6752(2) 0.0337(2) 0.0403(7) Uani 1 1 d U . .
H66 H 0.4724 0.6597 -0.0084 0.048 Uiso 1 1 calc R . .
C71 C 0.4053(2) 0.49713(19) 0.22450(18) 0.0322(6) Uani 1 1 d U . .
C72 C 0.5054(2) 0.4419(2) 0.2054(2) 0.0428(7) Uani 1 1 d U . .
H72 H 0.5569 0.4761 0.1735 0.051 Uiso 1 1 calc R . .
C73 C 0.5304(2) 0.3376(2) 0.2325(2) 0.0532(8) Uani 1 1 d U . .
H73 H 0.5991 0.3004 0.2192 0.064 Uiso 1 1 calc R . .
C74 C 0.4570(3) 0.2872(2) 0.2783(2) 0.0516(8) Uani 1 1 d U . .
H74 H 0.4747 0.2154 0.2968 0.062 Uiso 1 1 calc R . .
C75 C 0.3577(2) 0.3411(2) 0.2974(2) 0.0495(8) Uani 1 1 d U . .
H75 H 0.3066 0.3061 0.3283 0.059 Uiso 1 1 calc R . .
C76 C 0.3317(2) 0.4455(2) 0.2721(2) 0.0425(7) Uani 1 1 d U . .
H76 H 0.2633 0.4823 0.2873 0.051 Uiso 1 1 calc R . .
C81 C 0.2900(2) 0.6507(2) 0.08727(18) 0.0344(6) Uani 1 1 d U . .
C82 C 0.2982(2) 0.5728(2) 0.0323(2) 0.0439(7) Uani 1 1 d U . .
H82 H 0.3415 0.5078 0.0501 0.053 Uiso 1 1 calc R . .
C83 C 0.2434(3) 0.5895(3) -0.0484(2) 0.0527(8) Uani 1 1 d U . .
H83 H 0.2489 0.5354 -0.0851 0.063 Uiso 1 1 calc R . .
C84 C 0.1814(3) 0.6827(3) -0.0760(2) 0.0567(9) Uani 1 1 d U . .
H84 H 0.1453 0.6937 -0.1323 0.068 Uiso 1 1 calc R . .
C85 C 0.1718(3) 0.7605(3) -0.0216(2) 0.0599(9) Uani 1 1 d U . .
H85 H 0.1284 0.8253 -0.0402 0.072 Uiso 1 1 calc R . .
C86 C 0.2250(2) 0.7444(2) 0.0600(2) 0.0473(8) Uani 1 1 d U . .
H86 H 0.2170 0.7981 0.0977 0.057 Uiso 1 1 calc R . .
F16A F 0.3347(7) 0.6080(3) 0.5876(8) 0.109(4) Uani 0.710(14) 1 d PDU A 1
F16B F 0.3694(4) 0.5004(8) 0.4903(3) 0.097(3) Uani 0.710(14) 1 d PDU A 1
F16C F 0.2893(4) 0.4702(6) 0.6272(5) 0.092(2) Uani 0.710(14) 1 d PDU A 1
F16F F 0.3257(13) 0.4510(7) 0.553(2) 0.126(10) Uani 0.290(14) 1 d PDU A 2
F16E F 0.3693(8) 0.5883(15) 0.5180(16) 0.108(9) Uani 0.290(14) 1 d PDU A 2
F16D F 0.2882(9) 0.557(2) 0.6502(8) 0.123(9) Uani 0.290(14) 1 d PDU A 2
F17A F -0.11701(15) 0.61569(19) 0.57152(14) 0.0808(7) Uani 1 1 d U . .
F17B F -0.11630(14) 0.77021(16) 0.50778(16) 0.0733(6) Uani 1 1 d U . .
F17C F -0.11602(12) 0.65979(15) 0.41576(13) 0.0560(5) Uani 1 1 d U . .
F26A F 0.0028(7) 0.3969(4) 0.2130(6) 0.079(3) Uani 0.557(13) 1 d PDU B 1
F26B F 0.1555(4) 0.4035(3) 0.1798(8) 0.075(3) Uani 0.557(13) 1 d PDU B 1
F26C F 0.0573(9) 0.4407(4) 0.0699(4) 0.088(3) Uani 0.557(13) 1 d PDU B 1
F26F F -0.0272(5) 0.4310(6) 0.1408(15) 0.119(5) Uani 0.443(13) 1 d PDU B 2
F26E F 0.1205(11) 0.4404(7) 0.0841(9) 0.118(6) Uani 0.443(13) 1 d PDU B 2
F26D F 0.0877(14) 0.3949(4) 0.2343(6) 0.105(6) Uani 0.443(13) 1 d PDU B 2
F27A F -0.1400(2) 0.84536(16) 0.07544(18) 0.1015(9) Uani 1 1 d U . .
F27B F -0.16230(16) 0.86137(16) 0.22778(18) 0.0828(7) Uani 1 1 d U . .
F27C F -0.03079(18) 0.89867(14) 0.13932(15) 0.0756(6) Uani 1 1 d U . .
C1 C 0.4590(4) 0.9795(3) -0.0105(3) 0.0861(13) Uani 1 1 d U . .
H1A H 0.3930 1.0247 0.0109 0.103 Uiso 1 1 calc R . .
H1B H 0.4630 0.9123 0.0306 0.103 Uiso 1 1 calc R . .
C2 C 0.4550(5) 0.9658(4) -0.1122(3) 0.1111(17) Uani 1 1 d U . .
H2A H 0.5200 0.9194 -0.1337 0.133 Uiso 1 1 calc R . .
H2B H 0.4514 1.0326 -0.1539 0.133 Uiso 1 1 calc R . .
C3 C 0.3681(4) 0.9246(4) -0.1298(4) 0.1141(18) Uani 1 1 d U . .
H3A H 0.3713 0.9201 -0.1998 0.171 Uiso 1 1 calc R . .
H3B H 0.3029 0.9700 -0.1093 0.171 Uiso 1 1 calc R . .
H3C H 0.3727 0.8566 -0.0921 0.171 Uiso 1 1 calc R . .

loop_
_atom_site_aniso_label
_atom_site_aniso_U_11
_atom_site_aniso_U_22
_atom_site_aniso_U_33
_atom_site_aniso_U_23
_atom_site_aniso_U_13
_atom_site_aniso_U_12
Cu 0.03038(19) 0.02804(18) 0.02957(18) -0.00940(13) -0.00323(13) -0.00326(13)
P1 0.0299(4) 0.0273(4) 0.0300(4) -0.0087(3) -0.0035(3) -0.0047(3)
P2 0.0309(4) 0.0311(4) 0.0300(4) -0.0102(3) -0.0007(3) -0.0059(3)
B 0.0321(17) 0.0339(17) 0.0337(17) -0.0096(14) -0.0074(14) -0.0025(14)
N11 0.0277(12) 0.0317(12) 0.0297(12) -0.0100(9) -0.0055(10) -0.0025(10)
N12 0.0295(12) 0.0285(12) 0.0323(12) -0.0081(10) -0.0076(9) -0.0029(10)
N21 0.0287(12) 0.0333(13) 0.0297(12) -0.0058(9) -0.0064(10) -0.0032(10)
N22 0.0361(13) 0.0329(13) 0.0324(12) -0.0077(10) -0.0078(10) -0.0038(10)
C13 0.0445(18) 0.0360(15) 0.0308(15) -0.0041(12) -0.0085(13) -0.0070(13)
C14 0.0517(19) 0.0524(18) 0.0294(15) -0.0002(13) -0.0001(14) -0.0164(15)
C15 0.0374(16) 0.0454(17) 0.0338(16) -0.0136(13) 0.0027(13) -0.0100(14)
C16 0.057(2) 0.049(2) 0.046(2) 0.0036(17) -0.0221(17) -0.0047(18)
C17 0.0402(18) 0.067(2) 0.0440(19) -0.0156(16) 0.0043(15) -0.0117(16)
C23 0.0381(16) 0.0420(17) 0.0321(15) -0.0081(12) -0.0052(13) -0.0124(13)
C24 0.0521(19) 0.0520(19) 0.0402(17) -0.0098(14) -0.0232(15) -0.0126(15)
C25 0.0375(16) 0.0419(17) 0.0375(16) -0.0028(13) -0.0155(13) -0.0063(13)
C26 0.056(2) 0.0449(18) 0.043(2) -0.0126(16) -0.0107(18) -0.0155(17)
C27 0.070(2) 0.049(2) 0.060(2) -0.0016(17) -0.039(2) -0.0103(19)
C31 0.0323(15) 0.0294(14) 0.0350(15) -0.0071(11) -0.0012(12) -0.0076(12)
C32 0.080(2) 0.0367(17) 0.0362(17) -0.0081(13) -0.0099(16) -0.0052(16)
C33 0.112(3) 0.054(2) 0.0324(17) 0.0008(15) -0.0167(19) -0.007(2)
C34 0.071(2) 0.0391(18) 0.050(2) 0.0086(15) -0.0051(17) 0.0009(16)
C35 0.060(2) 0.0306(16) 0.053(2) -0.0038(14) 0.0017(16) 0.0020(15)
C36 0.0511(18) 0.0358(16) 0.0370(16) -0.0103(13) -0.0006(14) -0.0057(14)
C41 0.0331(15) 0.0276(14) 0.0310(15) -0.0084(11) -0.0012(12) -0.0057(11)
C42 0.0364(17) 0.0482(18) 0.0374(16) -0.0145(13) -0.0042(13) -0.0023(13)
C43 0.0359(17) 0.061(2) 0.052(2) -0.0149(16) 0.0032(15) -0.0049(15)
C44 0.056(2) 0.081(3) 0.0398(19) -0.0125(17) 0.0123(16) -0.0123(18)
C45 0.058(2) 0.111(3) 0.0324(18) -0.0129(18) -0.0065(16) -0.017(2)
C46 0.0390(17) 0.077(2) 0.0379(17) -0.0125(15) -0.0064(14) -0.0157(16)
C51 0.0312(15) 0.0410(16) 0.0303(14) -0.0122(12) -0.0026(12) -0.0078(13)
C52 0.0432(19) 0.055(2) 0.085(3) 0.0091(18) -0.0169(18) -0.0179(16)
C53 0.056(2) 0.088(3) 0.121(4) 0.011(3) -0.025(2) -0.043(2)
C54 0.0383(19) 0.105(3) 0.065(2) -0.025(2) -0.0088(17) -0.022(2)
C55 0.042(2) 0.075(3) 0.068(2) -0.0240(19) -0.0232(17) 0.0048(18)
C56 0.0446(19) 0.0502(19) 0.0554(19) -0.0139(15) -0.0151(15) -0.0063(15)
C61 0.0349(15) 0.0323(15) 0.0397(16) -0.0108(12) 0.0001(12) -0.0071(12)
C62 0.0462(19) 0.075(2) 0.0456(18) -0.0202(16) -0.0019(15) -0.0250(17)
C63 0.053(2) 0.100(3) 0.069(2) -0.022(2) -0.0051(18) -0.040(2)
C64 0.048(2) 0.071(2) 0.066(2) -0.0121(18) 0.0127(17) -0.0278(18)
C65 0.051(2) 0.055(2) 0.0461(18) -0.0083(15) 0.0070(15) -0.0182(16)
C66 0.0412(17) 0.0419(16) 0.0393(16) -0.0102(13) 0.0022(13) -0.0127(14)
C71 0.0347(15) 0.0337(15) 0.0296(14) -0.0121(11) -0.0011(12) -0.0063(12)
C72 0.0351(17) 0.0434(18) 0.0470(17) -0.0088(14) 0.0029(13) -0.0053(14)
C73 0.0418(18) 0.0437(19) 0.064(2) -0.0069(16) -0.0018(16) 0.0070(15)
C74 0.062(2) 0.0327(16) 0.0533(19) -0.0025(14) -0.0045(16) -0.0009(16)
C75 0.053(2) 0.0391(18) 0.0547(19) -0.0039(14) 0.0041(16) -0.0153(16)
C76 0.0376(16) 0.0390(17) 0.0489(17) -0.0104(13) 0.0025(14) -0.0059(13)
C81 0.0351(15) 0.0418(16) 0.0285(14) -0.0079(12) 0.0015(12) -0.0138(13)
C82 0.0432(17) 0.0512(18) 0.0412(17) -0.0168(14) -0.0020(14) -0.0127(14)
C83 0.055(2) 0.072(2) 0.0419(18) -0.0227(16) -0.0024(16) -0.0260(18)
C84 0.056(2) 0.086(3) 0.0360(17) -0.0044(17) -0.0118(15) -0.029(2)
C85 0.063(2) 0.062(2) 0.052(2) -0.0007(17) -0.0221(17) -0.0054(18)
C86 0.0544(19) 0.0451(18) 0.0437(18) -0.0089(14) -0.0119(15) -0.0084(15)
F16A 0.119(6) 0.062(3) 0.167(8) -0.015(4) -0.106(6) -0.012(3)
F16B 0.053(3) 0.140(7) 0.076(3) -0.018(3) -0.0198(19) 0.026(3)
F16C 0.089(3) 0.087(5) 0.083(4) 0.045(3) -0.035(3) -0.012(3)
F16F 0.093(12) 0.033(6) 0.26(3) -0.027(10) -0.097(15) 0.022(6)
F16E 0.039(6) 0.126(17) 0.141(13) 0.085(12) -0.049(7) -0.034(8)
F16D 0.092(8) 0.21(2) 0.060(7) -0.018(9) -0.046(6) 0.001(11)
F17A 0.0522(12) 0.128(2) 0.0569(12) -0.0008(12) 0.0165(10) -0.0303(13)
F17B 0.0427(11) 0.0848(15) 0.0929(15) -0.0492(12) 0.0021(10) 0.0042(10)
F17C 0.0373(10) 0.0798(13) 0.0560(11) -0.0190(9) -0.0026(8) -0.0178(9)
F26A 0.098(5) 0.058(3) 0.090(5) -0.029(3) 0.034(4) -0.043(3)
F26B 0.068(3) 0.044(2) 0.119(7) -0.031(3) -0.031(3) 0.001(2)
F26C 0.175(9) 0.053(3) 0.043(3) -0.019(2) -0.032(4) -0.020(4)
F26F 0.082(5) 0.063(5) 0.242(15) -0.054(7) -0.058(8) -0.027(3)
F26E 0.153(10) 0.073(5) 0.132(11) -0.073(6) 0.098(8) -0.057(7)
F26D 0.218(16) 0.033(3) 0.060(5) -0.007(3) -0.059(7) 0.003(5)
F27A 0.138(2) 0.0662(14) 0.1048(18) -0.0080(12) -0.0952(17) 0.0107(14)
F27B 0.0594(13) 0.0703(14) 0.1073(18) -0.0240(13) -0.0211(13) 0.0210(11)
F27C 0.1036(17) 0.0434(11) 0.0792(14) 0.0054(10) -0.0325(12) -0.0126(11)
C1 0.108(4) 0.064(3) 0.080(3) -0.016(2) 0.010(3) -0.015(2)
C2 0.153(5) 0.105(4) 0.084(3) -0.013(3) -0.011(3) -0.046(4)
C3 0.116(4) 0.089(4) 0.143(5) -0.024(3) -0.037(4) -0.018(3)

loop_
_atom_type_symbol
_atom_type_description
_atom_type_scat_dispersion_real
_atom_type_scat_dispersion_imag
_atom_type_scat_source
C C 0.0033 0.0016 'International Tables Vol C Tables 4.2.6.8 and 6.1.1.4'
H H 0.0000 0.0000 'International Tables Vol C Tables 4.2.6.8 and 6.1.1.4'
B B 0.0013 0.0007 'International Tables Vol C Tables 4.2.6.8 and 6.1.1.4'
N N 0.0061 0.0033 'International Tables Vol C Tables 4.2.6.8 and 6.1.1.4'
F F 0.0171 0.0103 'International Tables Vol C Tables 4.2.6.8 and 6.1.1.4'
P P 0.1023 0.0942 'International Tables Vol C Tables 4.2.6.8 and 6.1.1.4'
Cu Cu 0.3201 1.2651 'International Tables Vol C Tables 4.2.6.8 and 6.1.1.4'

loop_
_geom_angle_atom_site_label_1
_geom_angle_atom_site_label_2
_geom_angle_atom_site_label_3
_geom_angle
_geom_angle_site_symmetry_1
_geom_angle_site_symmetry_3
_geom_angle_publ_flag
N12 Cu P2 120.13(6) . . ?
N12 Cu P1 105.83(6) . . ?
P2 Cu P1 132.91(3) . . ?
C31 P1 C51 104.99(12) . . ?
C31 P1 C41 102.93(12) . . ?
C51 P1 C41 104.79(12) . . ?
C31 P1 Cu 111.09(8) . . ?
C51 P1 Cu 119.85(9) . . ?
C41 P1 Cu 111.65(8) . . ?
C61 P2 C71 103.89(12) . . ?
C61 P2 C81 103.17(12) . . ?
C71 P2 C81 103.96(12) . . ?
C61 P2 Cu 115.29(9) . . ?
C71 P2 Cu 112.47(8) . . ?
C81 P2 Cu 116.58(9) . . ?
N11 B N21 108.4(2) . . ?
C15 N11 N12 109.2(2) . . ?
C15 N11 B 132.7(2) . . ?
N12 N11 B 118.1(2) . . ?
C13 N12 N11 106.3(2) . . ?
C13 N12 Cu 141.25(18) . . ?
N11 N12 Cu 111.43(15) . . ?
N22 N21 C25 110.0(2) . . ?
N22 N21 B 120.9(2) . . ?
C25 N21 B 129.1(2) . . ?
C23 N22 N21 105.7(2) . . ?
N12 C13 C14 111.2(2) . . ?
N12 C13 C16 120.1(3) . . ?
C14 C13 C16 128.6(3) . . ?
C15 C14 C13 104.0(2) . . ?
N11 C15 C14 109.3(2) . . ?
N11 C15 C17 122.1(3) . . ?
C14 C15 C17 128.5(3) . . ?
F16F C16 F16E 110.3(8) . . ?
F16F C16 F16A 133.2(6) . . ?
F16E C16 F16A 49.2(9) . . ?
F16F C16 F16C 52.2(12) . . ?
F16E C16 F16C 134.0(5) . . ?
F16A C16 F16C 107.5(4) . . ?
F16F C16 F16B 55.1(11) . . ?
F16E C16 F16B 60.8(10) . . ?
F16A C16 F16B 106.3(4) . . ?
F16C C16 F16B 104.3(4) . . ?
F16F C16 F16D 106.1(8) . . ?
F16E C16 F16D 102.5(8) . . ?
F16A C16 F16D 55.8(9) . . ?
F16C C16 F16D 57.2(11) . . ?
F16B C16 F16D 137.4(6) . . ?
F16F C16 C13 113.0(5) . . ?
F16E C16 C13 114.2(5) . . ?
F16A C16 C13 113.8(3) . . ?
F16C C16 C13 111.7(3) . . ?
F16B C16 C13 112.7(3) . . ?
F16D C16 C13 109.9(5) . . ?
F17A C17 F17C 107.0(3) . . ?
F17A C17 F17B 107.2(3) . . ?
F17C C17 F17B 105.9(3) . . ?
F17A C17 C15 110.6(3) . . ?
F17C C17 C15 113.4(2) . . ?
F17B C17 C15 112.3(3) . . ?
N22 C23 C24 111.9(2) . . ?
N22 C23 C26 120.0(2) . . ?
C24 C23 C26 128.0(2) . . ?
C25 C24 C23 104.0(2) . . ?
N21 C25 C24 108.4(2) . . ?
N21 C25 C27 123.1(2) . . ?
C24 C25 C27 128.4(3) . . ?
F26E C26 F26D 112.8(6) . . ?
F26E C26 F26C 41.4(5) . . ?
F26D C26 F26C 132.1(5) . . ?
F26E C26 F26A 130.8(5) . . ?
F26D C26 F26A 56.5(5) . . ?
F26C C26 F26A 105.7(4) . . ?
F26E C26 F26F 105.3(6) . . ?
F26D C26 F26F 105.3(6) . . ?
F26C C26 F26F 65.1(5) . . ?
F26A C26 F26F 49.9(5) . . ?
F26E C26 F26B 66.5(6) . . ?
F26D C26 F26B 50.3(6) . . ?
F26C C26 F26B 102.7(4) . . ?
F26A C26 F26B 101.5(4) . . ?
F26F C26 F26B 136.6(4) . . ?
F26E C26 C23 112.2(4) . . ?
F26D C26 C23 112.1(3) . . ?
F26C C26 C23 115.5(4) . . ?
F26A C26 C23 115.9(3) . . ?
F26F C26 C23 108.5(4) . . ?
F26B C26 C23 113.9(3) . . ?
F27B C27 F27C 106.6(3) . . ?
F27B C27 F27A 106.8(3) . . ?
F27C C27 F27A 106.8(3) . . ?
F27B C27 C25 114.3(3) . . ?
F27C C27 C25 112.6(3) . . ?
F27A C27 C25 109.3(3) . . ?
C32 C31 C36 118.0(3) . . ?
C32 C31 P1 118.2(2) . . ?
C36 C31 P1 123.8(2) . . ?
C31 C32 C33 121.0(3) . . ?
C34 C33 C32 120.0(3) . . ?
C35 C34 C33 119.6(3) . . ?
C34 C35 C36 120.5(3) . . ?
C35 C36 C31 120.7(3) . . ?
C46 C41 C42 118.7(2) . . ?
C46 C41 P1 123.8(2) . . ?
C42 C41 P1 117.37(19) . . ?
C43 C42 C41 120.9(3) . . ?
C44 C43 C42 119.9(3) . . ?
C43 C44 C45 120.1(3) . . ?
C44 C45 C46 119.9(3) . . ?
C41 C46 C45 120.5(3) . . ?
C52 C51 C56 118.3(3) . . ?
C52 C51 P1 122.6(2) . . ?
C56 C51 P1 119.1(2) . . ?
C51 C52 C53 120.3(3) . . ?
C54 C53 C52 121.1(4) . . ?
C53 C54 C55 119.7(3) . . ?
C54 C55 C56 120.1(3) . . ?
C51 C56 C55 120.6(3) . . ?
C62 C61 C66 118.4(3) . . ?
C62 C61 P2 118.2(2) . . ?
C66 C61 P2 123.4(2) . . ?
C61 C62 C63 120.8(3) . . ?
C64 C63 C62 119.6(3) . . ?
C65 C64 C63 120.6(3) . . ?
C64 C65 C66 120.1(3) . . ?
C65 C66 C61 120.5(3) . . ?
C72 C71 C76 118.7(3) . . ?
C72 C71 P2 123.1(2) . . ?
C76 C71 P2 118.1(2) . . ?
C73 C72 C71 120.2(3) . . ?
C74 C73 C72 120.6(3) . . ?
C73 C74 C75 119.6(3) . . ?
C74 C75 C76 120.6(3) . . ?
C75 C76 C71 120.2(3) . . ?
C82 C81 C86 118.4(3) . . ?
C82 C81 P2 122.3(2) . . ?
C86 C81 P2 119.3(2) . . ?
C83 C82 C81 120.3(3) . . ?
C84 C83 C82 120.9(3) . . ?
C83 C84 C85 119.6(3) . . ?
C84 C85 C86 120.1(3) . . ?
C85 C86 C81 120.7(3) . . ?
C1 C1 C2 118.1(5) 2_675 . ?
C1 C2 C3 115.8(5) . . ?

loop_
_geom_bond_atom_site_label_1
_geom_bond_atom_site_label_2
_geom_bond_distance
_geom_bond_site_symmetry_2
_geom_bond_publ_flag
Cu N12 2.057(2) . ?
Cu P2 2.2388(7) . ?
Cu P1 2.2690(7) . ?
P1 C31 1.822(3) . ?
P1 C51 1.825(3) . ?
P1 C41 1.831(3) . ?
P2 C61 1.824(3) . ?
P2 C71 1.829(3) . ?
P2 C81 1.831(3) . ?
B N11 1.555(4) . ?
B N21 1.556(4) . ?
N11 C15 1.351(3) . ?
N11 N12 1.352(3) . ?
N12 C13 1.338(3) . ?
N21 N22 1.345(3) . ?
N21 C25 1.355(3) . ?
N22 C23 1.334(3) . ?
C13 C14 1.386(4) . ?
C13 C16 1.485(4) . ?
C14 C15 1.369(4) . ?
C15 C17 1.487(4) . ?
C16 F16F 1.241(8) . ?
C16 F16E 1.276(8) . ?
C16 F16A 1.278(5) . ?
C16 F16C 1.311(5) . ?
C16 F16B 1.333(5) . ?
C16 F16D 1.344(8) . ?
C17 F17A 1.333(4) . ?
C17 F17C 1.338(3) . ?
C17 F17B 1.339(4) . ?
C23 C24 1.380(4) . ?
C23 C26 1.480(4) . ?
C24 C25 1.373(4) . ?
C25 C27 1.484(4) . ?
C26 F26E 1.254(7) . ?
C26 F26D 1.262(5) . ?
C26 F26C 1.290(5) . ?
C26 F26A 1.304(5) . ?
C26 F26F 1.344(6) . ?
C26 F26B 1.368(5) . ?
C27 F27B 1.329(4) . ?
C27 F27C 1.335(4) . ?
C27 F27A 1.336(4) . ?
C31 C32 1.379(4) . ?
C31 C36 1.390(4) . ?
C32 C33 1.379(4) . ?
C33 C34 1.378(5) . ?
C34 C35 1.364(4) . ?
C35 C36 1.377(4) . ?
C41 C46 1.377(4) . ?
C41 C42 1.386(4) . ?
C42 C43 1.379(4) . ?
C43 C44 1.372(5) . ?
C44 C45 1.375(5) . ?
C45 C46 1.387(4) . ?
C51 C52 1.375(4) . ?
C51 C56 1.384(4) . ?
C52 C53 1.389(5) . ?
C53 C54 1.347(6) . ?
C54 C55 1.368(5) . ?
C55 C56 1.389(4) . ?
C61 C62 1.389(4) . ?
C61 C66 1.393(4) . ?
C62 C63 1.389(4) . ?
C63 C64 1.378(5) . ?
C64 C65 1.367(5) . ?
C65 C66 1.388(4) . ?
C71 C72 1.389(4) . ?
C71 C76 1.389(4) . ?
C72 C73 1.380(4) . ?
C73 C74 1.370(4) . ?
C74 C75 1.374(4) . ?
C75 C76 1.379(4) . ?
C81 C82 1.387(4) . ?
C81 C86 1.388(4) . ?
C82 C83 1.384(4) . ?
C83 C84 1.365(5) . ?
C84 C85 1.377(5) . ?
C85 C86 1.383(4) . ?
C1 C1 1.441(8) 2_675 ?
C1 C2 1.467(6) . ?
C2 C3 1.484(7) . ?
